data_8100629
loop_
_publ_author_name
'Mrvo\<s-Sermek, D.'
'Cetina, M.'
'Kri\<stafor, V.'
'D\<zoli\'c, Z.'
'Mintas, M.'

_publ_section_title
;
Crystal structure of 9-methyl-(6-N-pyrrolyl)purine, C~10~H~9~N~5~
;
_journal_issue 2
_journal_name_full 'Zeitschrift f\"ur Kristallographie - New Crystal Structures'
_journal_page_first 273
_journal_page_last 274
_journal_volume 217
_journal_year 2002
_chemical_formula_structural 'C10 H9 N5'
_chemical_formula_sum 'C10 H9 N5'
_chemical_formula_weight 199.22
_space_group_IT_number 15
_symmetry_cell_setting monoclinic
_symmetry_space_group_name_Hall '-C 2yc'
_symmetry_space_group_name_H-M 'C 1 2/c 1'
_cell_angle_alpha 90.00
_cell_angle_beta 91.009(7)
_cell_angle_gamma 90.00
_cell_formula_units_Z 8
_cell_length_a 11.053(1)
_cell_length_b 10.231(1)
_cell_length_c 16.639(2)
_cell_measurement_temperature 295(2)
_cell_volume 1881.3(3)
_diffrn_ambient_temperature 295(2)
_exptl_crystal_density_diffrn 1.407
_cod_original_sg_symbol_H-M 'C 2/c'
_cod_database_code 8100629

loop_
_symmetry_equiv_pos_as_xyz
'x, y, z'
'-x, y, -z+1/2'
'x+1/2, y+1/2, z'
'-x+1/2, y+1/2, -z+1/2'
'-x, -y, -z'
'x, -y, z-1/2'
'-x+1/2, -y+1/2, -z'
'x+1/2, -y+1/2, z-1/2'

loop_
_atom_site_label
_atom_site_type_symbol
_atom_site_fract_x
_atom_site_fract_y
_atom_site_fract_z
_atom_site_U_iso_or_equiv
_atom_site_adp_type
_atom_site_occupancy
_atom_site_calc_flag
_atom_site_refinement_flags
_atom_site_disorder_assembly
_atom_site_disorder_group
N1 N 0.05429(12) 0.32324(13) 0.61096(8) 0.0544(3) Uani 1 d . . .
C2 C -0.01144(15) 0.33443(18) 0.54270(11) 0.0609(4) Uani 1 d . . .
N3 N -0.00634(12) 0.26268(14) 0.47638(8) 0.0577(4) Uani 1 d . . .
C4 C 0.07772(12) 0.16962(14) 0.48317(8) 0.0455(3) Uani 1 d . . .
C5 C 0.15308(12) 0.14528(13) 0.55011(8) 0.0430(3) Uani 1 d . . .
C6 C 0.13692(12) 0.22791(13) 0.61550(8) 0.0427(3) Uani 1 d . . .
N7 N 0.22816(12) 0.03978(13) 0.53532(8) 0.0542(3) Uani 1 d . . .
C8 C 0.19761(16) 0.00457(17) 0.46234(10) 0.0579(4) Uani 1 d . . .
N9 N 0.10791(11) 0.07715(13) 0.42736(7) 0.0518(3) Uani 1 d . . .
C10 C 0.0553(2) 0.0611(2) 0.34668(10) 0.0638(5) Uani 1 d . . .
N11 N 0.20163(11) 0.21708(11) 0.68787(7) 0.0457(3) Uani 1 d . . .
C12 C 0.29755(15) 0.13361(16) 0.70448(10) 0.0547(4) Uani 1 d . . .
C13 C 0.33555(17) 0.15562(18) 0.78093(10) 0.0602(4) Uani 1 d . . .
C14 C 0.26328(16) 0.25484(18) 0.81339(10) 0.0592(4) Uani 1 d . . .
C15 C 0.18167(16) 0.29123(16) 0.75610(9) 0.0545(4) Uani 1 d . . .
H2 H -0.0713(17) 0.4015(19) 0.5395(11) 0.072(5) Uiso 1 d . . .
H8 H 0.2333(17) -0.070(2) 0.4314(12) 0.078(6) Uiso 1 d . . .
H101 H 0.079(2) -0.025(3) 0.3274(16) 0.126(10) Uiso 1 d . . .
H102 H -0.034(3) 0.049(3) 0.3498(15) 0.119(9) Uiso 1 d . . .
H103 H 0.074(3) 0.134(3) 0.317(2) 0.141(11) Uiso 1 d . . .
H12 H 0.3256(15) 0.0733(17) 0.6661(11) 0.061(5) Uiso 1 d . . .
H13 H 0.4005(19) 0.114(2) 0.8075(13) 0.080(6) Uiso 1 d . . .
H14 H 0.2740(16) 0.2887(17) 0.8671(11) 0.065(5) Uiso 1 d . . .
H15 H 0.1195(18) 0.3560(19) 0.7555(12) 0.074(6) Uiso 1 d . . .

loop_
_atom_site_aniso_label
_atom_site_aniso_U_11
_atom_site_aniso_U_22
_atom_site_aniso_U_33
_atom_site_aniso_U_23
_atom_site_aniso_U_13
_atom_site_aniso_U_12
N1 0.0551(7) 0.0557(7) 0.0523(8) 0.0020(6) -0.0001(6) 0.0091(6)
C2 0.0560(9) 0.0650(10) 0.0615(11) 0.0060(8) -0.0048(8) 0.0161(8)
N3 0.0515(7) 0.0681(8) 0.0533(8) 0.0090(7) -0.0071(6) 0.0070(6)
C4 0.0447(7) 0.0519(8) 0.0399(7) 0.0081(6) -0.0008(5) -0.0056(6)
C5 0.0438(7) 0.0452(7) 0.0400(7) 0.0058(6) 0.0005(6) -0.0012(6)
C6 0.0426(7) 0.0441(7) 0.0414(7) 0.0052(6) 0.0019(5) -0.0022(6)
N7 0.0639(8) 0.0548(7) 0.0437(7) -0.0011(6) -0.0034(6) 0.0121(6)
C8 0.0708(10) 0.0583(9) 0.0444(9) -0.0009(7) -0.0013(7) 0.0073(8)
N9 0.0593(8) 0.0590(8) 0.0368(6) 0.0032(5) -0.0027(5) -0.0051(6)
C10 0.0748(12) 0.0778(13) 0.0385(8) 0.0032(8) -0.0088(7) -0.0142(10)
N11 0.0511(7) 0.0470(6) 0.0388(6) 0.0008(5) -0.0019(5) -0.0007(5)
C12 0.0592(9) 0.0573(9) 0.0475(9) 0.0017(7) -0.0054(7) 0.0089(7)
C13 0.0650(10) 0.0690(10) 0.0461(9) 0.0075(8) -0.0097(7) 0.0009(8)
C14 0.0700(10) 0.0663(10) 0.0412(8) -0.0019(7) -0.0017(7) -0.0124(8)
C15 0.0625(9) 0.0554(9) 0.0457(8) -0.0053(7) 0.0008(7) 0.0003(7)

loop_
_geom_bond_atom_site_label_1
_geom_bond_atom_site_label_2
_geom_bond_distance
_geom_bond_site_symmetry_2
_geom_bond_publ_flag
N1 C6 1.3375(18) . ?
N1 C2 1.342(2) . ?
C2 N3 1.327(2) . ?
C2 H2 0.954(19) . ?
N3 C4 1.334(2) . ?
C4 N9 1.3711(19) . ?
C4 C5 1.4014(19) . ?
C5 N7 1.3861(18) . ?
C5 C6 1.392(2) . ?
C6 N11 1.3941(18) . ?
N7 C8 1.305(2) . ?
C8 N9 1.361(2) . ?
C8 H8 1.01(2) . ?
N9 C10 1.463(2) . ?
C10 H101 0.97(3) . ?
C10 H102 1.00(3) . ?
C10 H103 0.92(3) . ?
N11 C12 1.3854(19) . ?
N11 C15 1.3863(19) . ?
C12 C13 1.351(2) . ?
C12 H12 0.945(18) . ?
C13 C14 1.406(3) . ?
C13 H13 0.94(2) . ?
C14 C15 1.353(2) . ?
C14 H14 0.965(18) . ?
C15 H15 0.95(2) . ?

loop_
_cod_related_entry_id
_cod_related_entry_database
_cod_related_entry_code
1 ChemSpider 21122396
